data_4038966
loop_
_publ_author_name
'Lamprecht, Zandria'
'Malan, Frederick P.'
'Liles, David C.'
'Lotz, Simon'
'Bezuidenhout, Daniela I.'

_publ_section_title
;
 Synthesis and structure of annulated
 dithieno[2,3-b;3&#x02B9;,2&#x02B9;-d]thienyl- and ring-opened
 3,3&#x02B9;-bithienyl Fischer carbene complexes
;
_journal_name_full 'Journal of Organometallic Chemistry'
_journal_page_first 121466
_journal_paper_doi 10.1016/j.jorganchem.2020.121466
_journal_volume 925
_journal_year 2020
_chemical_formula_sum 'C24 H12 Cr2 O12 S3'
_chemical_formula_weight 692.52
_space_group_crystal_system triclinic
_space_group_IT_number 2
_space_group_name_Hall '-P 1'
_space_group_name_H-M_alt 'P -1'
_atom_sites_solution_hydrogens geom
_audit_creation_method SHELXL-2018/3
_cell_angle_alpha 104.632(4)
_cell_angle_beta 94.044(4)
_cell_angle_gamma 96.766(4)
_cell_formula_units_Z 2
_cell_length_a 7.7699(7)
_cell_length_b 10.8891(11)
_cell_length_c 17.2416(17)
_cell_measurement_reflns_used 9975
_cell_measurement_temperature 150(2)
_cell_measurement_theta_max 26.35
_cell_measurement_theta_min 2.46
_cell_volume 1394.0(2)
_computing_structure_refinement 'SHELXL-2018/3 (Sheldrick, 2018)'
_computing_structure_solution 'SHELXT 2014/5 (Sheldrick, 2014)'
_diffrn_ambient_temperature 150(2)
_diffrn_measured_fraction_theta_full 0.999
_diffrn_measured_fraction_theta_max 0.999
_diffrn_measurement_device_type 'Bruker kappa, Photon 100 CMOS'
_diffrn_measurement_method '\f and \w scans'
_diffrn_radiation_type MoK\a
_diffrn_radiation_wavelength 0.71073
_diffrn_reflns_av_R_equivalents 0.1147
_diffrn_reflns_av_unetI/netI 0.0626
_diffrn_reflns_Laue_measured_fraction_full 0.999
_diffrn_reflns_Laue_measured_fraction_max 0.999
_diffrn_reflns_limit_h_max 9
_diffrn_reflns_limit_h_min -9
_diffrn_reflns_limit_k_max 12
_diffrn_reflns_limit_k_min -12
_diffrn_reflns_limit_l_max 20
_diffrn_reflns_limit_l_min -20
_diffrn_reflns_number 31826
_diffrn_reflns_point_group_measured_fraction_full 0.999
_diffrn_reflns_point_group_measured_fraction_max 0.999
_diffrn_reflns_theta_full 24.712
_diffrn_reflns_theta_max 24.712
_diffrn_reflns_theta_min 2.455
_diffrn_source 'I\ms micro focus'
_exptl_absorpt_coefficient_mu 1.066
_exptl_absorpt_correction_T_max 1.0000
_exptl_absorpt_correction_T_min 0.7602
_exptl_absorpt_correction_type multi-scan
_exptl_absorpt_process_details 'SADABS (Bruker, 2015)'
_exptl_crystal_colour orange
_exptl_crystal_density_diffrn 1.650
_exptl_crystal_description blade
_exptl_crystal_F_000 696
_exptl_crystal_size_max 0.294
_exptl_crystal_size_mid 0.236
_exptl_crystal_size_min 0.112
_refine_diff_density_max 0.503
_refine_diff_density_min -0.486
_refine_diff_density_rms 0.102
_refine_ls_extinction_coef .
_refine_ls_extinction_method none
_refine_ls_goodness_of_fit_ref 1.001
_refine_ls_hydrogen_treatment constr
_refine_ls_matrix_type full
_refine_ls_number_parameters 372
_refine_ls_number_reflns 4749
_refine_ls_number_restraints 0
_refine_ls_restrained_S_all 1.001
_refine_ls_R_factor_all 0.0552
_refine_ls_R_factor_gt 0.0309
_refine_ls_shift/su_max 0.001
_refine_ls_shift/su_mean 0.000
_refine_ls_structure_factor_coef Fsqd
_refine_ls_weighting_details 'w=1/[\s^2^(Fo^2^)+(0.0401P)^2^] where P=(Fo^2^+2Fc^2^)/3'
_refine_ls_weighting_scheme calc
_refine_ls_wR_factor_gt 0.0750
_refine_ls_wR_factor_ref 0.0830
_reflns_Friedel_coverage 0.000
_reflns_Friedel_fraction_full .
_reflns_Friedel_fraction_max .
_reflns_number_gt 3603
_reflns_number_total 4749
_reflns_threshold_expression 'I > 2\s(I)'
_cod_data_source_file 1111112.cif
_cod_data_source_block PCOD1111112
_cod_depositor_comments
;
The following automatic conversions were performed:

data item '_exptl_absorpt_correction_type' value 'Multi-scan' was
changed to 'multi-scan' in accordance with the built-in table derived
from the CIF Core dictionary named 'cif_core.dic' version 2.4.5 last
updated on 2014-11-21.

Automatic conversion script
Id: cif_fix_values 8738 2021-04-28 16:35:53Z antanas 
;
_cod_database_code 4038966
_shelx_shelxl_version_number 2018/3
_shelx_space_group_comment
;
The symmetry employed for this shelxl refinement is uniquely defined
by the following loop, which should always be used as a source of
symmetry information in preference to the above space-group names.
They are only intended as comments.
;

loop_
_space_group_symop_operation_xyz
'x, y, z'
'-x, -y, -z'

loop_
_atom_site_label
_atom_site_type_symbol
_atom_site_fract_x
_atom_site_fract_y
_atom_site_fract_z
_atom_site_U_iso_or_equiv
_atom_site_adp_type
_atom_site_occupancy
_atom_site_site_symmetry_order
_atom_site_calc_flag
_atom_site_refinement_flags_posn
_atom_site_refinement_flags_adp
_atom_site_refinement_flags_occupancy
_atom_site_disorder_assembly
_atom_site_disorder_group
Cr1 Cr 0.93707(5) 0.53057(3) 0.67056(3) 0.01683(13) Uani 1 1 d . . . . .
Cr2 Cr 0.49471(5) 0.06642(4) 0.16197(3) 0.01715(13) Uani 1 1 d . . . . .
S1 S 0.44286(8) 0.23548(6) 0.68379(4) 0.01626(17) Uani 1 1 d . . . . .
S2 S 0.20802(8) 0.01951(5) 0.54699(4) 0.01579(17) Uani 1 1 d . . . . .
S3 S 0.16544(8) -0.06104(5) 0.35743(4) 0.01587(17) Uani 1 1 d . . . . .
O1 O 0.9331(3) 0.79610(16) 0.78002(13) 0.0307(5) Uani 1 1 d . . . . .
O2 O 1.1918(3) 0.4836(2) 0.79852(14) 0.0419(6) Uani 1 1 d . . . . .
O3 O 1.2254(3) 0.66133(18) 0.59924(13) 0.0362(5) Uani 1 1 d . . . . .
O4 O 1.0181(3) 0.28772(17) 0.55469(13) 0.0324(5) Uani 1 1 d . . . . .
O5 O 0.6827(3) 0.59589(17) 0.54994(14) 0.0362(6) Uani 1 1 d . . . . .
O6 O 0.6743(2) 0.43357(15) 0.77659(11) 0.0200(4) Uani 1 1 d . . . . .
O7 O 0.5012(3) 0.34083(17) 0.26160(13) 0.0293(5) Uani 1 1 d . . . . .
O8 O 0.7799(3) 0.02117(18) 0.27678(13) 0.0312(5) Uani 1 1 d . . . . .
O9 O 0.7767(3) 0.16955(19) 0.07309(13) 0.0379(6) Uani 1 1 d . . . . .
O10 O 0.5115(3) -0.20550(18) 0.06371(14) 0.0400(6) Uani 1 1 d . . . . .
O11 O 0.2252(3) 0.12475(18) 0.04471(13) 0.0332(5) Uani 1 1 d . . . . .
O12 O 0.1622(2) -0.08320(16) 0.19921(12) 0.0254(5) Uani 1 1 d . . . . .
C1 C 0.9257(3) 0.6937(2) 0.74056(18) 0.0202(6) Uani 1 1 d . . . . .
C2 C 1.0941(4) 0.4990(2) 0.75059(19) 0.0257(7) Uani 1 1 d . . . . .
C3 C 1.1183(4) 0.6118(2) 0.62833(18) 0.0233(7) Uani 1 1 d . . . . .
C4 C 0.9823(3) 0.3773(2) 0.59848(18) 0.0204(6) Uani 1 1 d . . . . .
C5 C 0.7763(4) 0.5692(2) 0.59442(19) 0.0216(7) Uani 1 1 d . . . . .
C6 C 0.7253(3) 0.4289(2) 0.70443(17) 0.0152(6) Uani 1 1 d . . . . .
C7 C 0.7557(4) 0.5273(2) 0.84926(16) 0.0232(7) Uani 1 1 d . . . . .
H7A H 0.768343 0.614395 0.840834 0.028 Uiso 1 1 calc R U . . .
H7B H 0.872583 0.507728 0.864510 0.028 Uiso 1 1 calc R U . . .
C8 C 0.6390(5) 0.5194(3) 0.9136(2) 0.0450(9) Uani 1 1 d . . . . .
H8A H 0.524738 0.540963 0.898260 0.067 Uiso 1 1 calc R U . . .
H8B H 0.690432 0.579826 0.964503 0.067 Uiso 1 1 calc R U . . .
H8C H 0.625151 0.432077 0.920224 0.067 Uiso 1 1 calc R U . . .
C9 C 0.6032(3) 0.3295(2) 0.64761(16) 0.0143(6) Uani 1 1 d . . . . .
C10 C 0.5929(3) 0.2932(2) 0.56533(16) 0.0148(6) Uani 1 1 d . . . . .
H10 H 0.667849 0.333448 0.535015 0.018 Uiso 1 1 calc R U . . .
C11 C 0.4603(3) 0.1906(2) 0.52997(16) 0.0133(6) Uani 1 1 d . . . . .
C12 C 0.3710(3) 0.1485(2) 0.58726(16) 0.0136(6) Uani 1 1 d . . . . .
C13 C 0.2564(3) 0.0252(2) 0.45086(16) 0.0139(6) Uani 1 1 d . . . . .
C14 C 0.3930(3) 0.1181(2) 0.44993(16) 0.0140(6) Uani 1 1 d . . . . .
C15 C 0.4280(3) 0.1170(2) 0.37096(16) 0.0146(6) Uani 1 1 d . . . . .
H15 H 0.518751 0.173374 0.358729 0.018 Uiso 1 1 calc R U . . .
C16 C 0.3178(3) 0.0263(2) 0.31327(16) 0.0140(6) Uani 1 1 d . . . . .
C17 C 0.3078(3) -0.0022(2) 0.22621(17) 0.0168(6) Uani 1 1 d . . . . .
C18 C 0.4965(3) 0.2370(2) 0.22541(17) 0.0197(6) Uani 1 1 d . . . . .
C19 C 0.6709(4) 0.0388(2) 0.23469(18) 0.0203(7) Uani 1 1 d . . . . .
C20 C 0.6699(4) 0.1294(2) 0.10635(18) 0.0231(7) Uani 1 1 d . . . . .
C21 C 0.5013(4) -0.1034(3) 0.09950(18) 0.0234(7) Uani 1 1 d . . . . .
C22 C 0.3226(4) 0.0998(2) 0.08861(18) 0.0219(7) Uani 1 1 d . . . . .
C23 C 0.0902(4) -0.1268(3) 0.11594(19) 0.0361(8) Uani 1 1 d . . . . .
H23A H 0.183963 -0.145671 0.080553 0.043 Uiso 1 1 calc R U . . .
H23B H 0.029707 -0.060046 0.100517 0.043 Uiso 1 1 calc R U . . .
C24 C -0.0337(5) -0.2437(3) 0.1078(2) 0.0571(11) Uani 1 1 d . . . . .
H24A H -0.093270 -0.271865 0.052954 0.086 Uiso 1 1 calc R U . . .
H24B H -0.119809 -0.225520 0.146544 0.086 Uiso 1 1 calc R U . . .
H24C H 0.029450 -0.311449 0.118449 0.086 Uiso 1 1 calc R U . . .

loop_
_atom_site_aniso_label
_atom_site_aniso_U_11
_atom_site_aniso_U_22
_atom_site_aniso_U_33
_atom_site_aniso_U_23
_atom_site_aniso_U_13
_atom_site_aniso_U_12
Cr1 0.0153(2) 0.0147(2) 0.0206(3) 0.00605(19) 0.0019(2) -0.00062(17)
Cr2 0.0172(2) 0.0193(2) 0.0154(3) 0.00579(19) 0.0037(2) 0.00041(18)
S1 0.0162(4) 0.0168(3) 0.0151(4) 0.0040(3) 0.0031(3) -0.0008(3)
S2 0.0133(4) 0.0188(3) 0.0151(4) 0.0055(3) 0.0030(3) -0.0020(3)
S3 0.0136(3) 0.0171(3) 0.0159(4) 0.0045(3) 0.0026(3) -0.0025(3)
O1 0.0303(12) 0.0198(10) 0.0373(14) 0.0000(10) 0.0051(10) 0.0000(9)
O2 0.0301(13) 0.0602(14) 0.0411(16) 0.0248(12) -0.0047(12) 0.0089(11)
O3 0.0297(13) 0.0427(12) 0.0325(15) 0.0121(11) 0.0044(11) -0.0155(10)
O4 0.0333(13) 0.0259(10) 0.0379(14) 0.0044(10) 0.0095(11) 0.0099(9)
O5 0.0429(15) 0.0244(10) 0.0412(15) 0.0121(10) -0.0099(12) 0.0051(10)
O6 0.0240(11) 0.0194(9) 0.0129(12) 0.0010(8) -0.0002(9) -0.0043(8)
O7 0.0321(12) 0.0211(10) 0.0334(14) 0.0056(10) 0.0008(10) 0.0038(9)
O8 0.0258(12) 0.0434(12) 0.0292(14) 0.0173(10) 0.0039(11) 0.0060(10)
O9 0.0324(13) 0.0560(13) 0.0266(14) 0.0169(11) 0.0088(11) -0.0058(11)
O10 0.0519(15) 0.0253(11) 0.0406(16) 0.0017(11) 0.0101(12) 0.0082(10)
O11 0.0313(13) 0.0418(12) 0.0290(14) 0.0160(10) -0.0050(11) 0.0054(10)
O12 0.0244(11) 0.0284(9) 0.0173(12) 0.0017(9) 0.0003(9) -0.0101(9)
C1 0.0135(15) 0.0229(14) 0.0255(18) 0.0101(13) 0.0024(13) -0.0008(11)
C2 0.0216(17) 0.0259(15) 0.032(2) 0.0115(14) 0.0077(15) 0.0022(13)
C3 0.0214(16) 0.0221(13) 0.0220(19) 0.0016(13) -0.0037(14) -0.0023(12)
C4 0.0136(15) 0.0241(14) 0.0284(19) 0.0163(14) 0.0015(13) 0.0013(12)
C5 0.0250(17) 0.0107(12) 0.0276(19) 0.0038(13) 0.0040(15) -0.0010(12)
C6 0.0172(14) 0.0129(12) 0.0163(17) 0.0032(11) 0.0011(12) 0.0065(11)
C7 0.0241(16) 0.0267(14) 0.0136(17) 0.0006(13) -0.0029(13) -0.0044(12)
C8 0.053(2) 0.0454(18) 0.023(2) -0.0045(16) 0.0079(17) -0.0201(16)
C9 0.0138(14) 0.0147(12) 0.0162(17) 0.0072(12) 0.0021(12) 0.0022(10)
C10 0.0149(14) 0.0118(12) 0.0187(18) 0.0054(11) 0.0044(12) 0.0011(10)
C11 0.0112(14) 0.0137(12) 0.0167(17) 0.0057(11) 0.0031(12) 0.0046(10)
C12 0.0123(13) 0.0132(11) 0.0154(16) 0.0027(11) 0.0033(12) 0.0030(10)
C13 0.0136(14) 0.0152(12) 0.0141(16) 0.0049(11) 0.0027(12) 0.0038(11)
C14 0.0121(14) 0.0129(12) 0.0191(17) 0.0057(11) 0.0054(12) 0.0047(10)
C15 0.0137(14) 0.0122(12) 0.0192(17) 0.0060(11) 0.0044(12) 0.0015(10)
C16 0.0126(14) 0.0147(12) 0.0165(17) 0.0067(12) 0.0051(12) 0.0018(11)
C17 0.0163(15) 0.0147(12) 0.0200(17) 0.0051(12) 0.0015(12) 0.0039(11)
C18 0.0154(15) 0.0278(15) 0.0193(17) 0.0140(13) -0.0006(12) 0.0011(12)
C19 0.0228(16) 0.0193(13) 0.0205(18) 0.0066(12) 0.0109(14) 0.0015(12)
C20 0.0237(16) 0.0277(14) 0.0174(18) 0.0064(13) 0.0005(14) 0.0014(13)
C21 0.0225(16) 0.0296(15) 0.0211(18) 0.0121(14) 0.0047(13) 0.0018(13)
C22 0.0241(17) 0.0234(14) 0.0188(18) 0.0061(13) 0.0089(14) 0.0012(12)
C23 0.0331(19) 0.0463(18) 0.020(2) 0.0021(15) -0.0049(16) -0.0107(15)
C24 0.063(3) 0.0462(19) 0.051(3) 0.0150(19) -0.025(2) -0.0237(18)

loop_
_atom_type_symbol
_atom_type_description
_atom_type_scat_dispersion_real
_atom_type_scat_dispersion_imag
_atom_type_scat_source
C C 0.0033 0.0016 'International Tables Vol C Tables 4.2.6.8 and 6.1.1.4'
H H 0.0000 0.0000 'International Tables Vol C Tables 4.2.6.8 and 6.1.1.4'
Cr Cr 0.3209 0.6236 'International Tables Vol C Tables 4.2.6.8 and 6.1.1.4'
O O 0.0106 0.0060 'International Tables Vol C Tables 4.2.6.8 and 6.1.1.4'
S S 0.1246 0.1234 'International Tables Vol C Tables 4.2.6.8 and 6.1.1.4'

loop_
_geom_angle_atom_site_label_1
_geom_angle_atom_site_label_2
_geom_angle_atom_site_label_3
_geom_angle
_geom_angle_site_symmetry_1
_geom_angle_site_symmetry_3
C3 Cr1 C1 86.49(11) . .
C3 Cr1 C4 85.54(11) . .
C1 Cr1 C4 171.52(11) . .
C3 Cr1 C2 91.73(12) . .
C1 Cr1 C2 88.74(12) . .
C4 Cr1 C2 88.61(12) . .
C3 Cr1 C5 88.93(12) . .
C1 Cr1 C5 88.47(11) . .
C4 Cr1 C5 94.28(12) . .
C2 Cr1 C5 177.08(11) . .
C3 Cr1 C6 173.61(12) . .
C1 Cr1 C6 98.26(10) . .
C4 Cr1 C6 89.91(10) . .
C2 Cr1 C6 92.65(11) . .
C5 Cr1 C6 86.92(11) . .
C20 Cr2 C19 88.80(12) . .
C20 Cr2 C21 90.42(11) . .
C19 Cr2 C21 87.14(12) . .
C20 Cr2 C18 88.39(11) . .
C19 Cr2 C18 91.26(11) . .
C21 Cr2 C18 178.03(12) . .
C20 Cr2 C22 89.54(12) . .
C19 Cr2 C22 177.92(11) . .
C21 Cr2 C22 94.13(12) . .
C18 Cr2 C22 87.43(11) . .
C20 Cr2 C17 178.18(12) . .
C19 Cr2 C17 89.45(11) . .
C21 Cr2 C17 89.97(10) . .
C18 Cr2 C17 91.17(10) . .
C22 Cr2 C17 92.20(11) . .
C12 S1 C9 90.34(12) . .
C12 S2 C13 89.11(12) . .
C13 S3 C16 90.19(12) . .
C6 O6 C7 123.1(2) . .
C17 O12 C23 124.8(2) . .
O1 C1 Cr1 173.4(2) . .
O2 C2 Cr1 177.8(3) . .
O3 C3 Cr1 177.0(3) . .
O4 C4 Cr1 176.4(2) . .
O5 C5 Cr1 177.9(2) . .
O6 C6 C9 106.1(2) . .
O6 C6 Cr1 130.46(19) . .
C9 C6 Cr1 123.41(19) . .
O6 C7 C8 106.5(2) . .
O6 C7 H7A 110.4 . .
C8 C7 H7A 110.4 . .
O6 C7 H7B 110.4 . .
C8 C7 H7B 110.4 . .
H7A C7 H7B 108.6 . .
C7 C8 H8A 109.5 . .
C7 C8 H8B 109.5 . .
H8A C8 H8B 109.5 . .
C7 C8 H8C 109.5 . .
H8A C8 H8C 109.5 . .
H8B C8 H8C 109.5 . .
C10 C9 C6 129.0(2) . .
C10 C9 S1 111.23(19) . .
C6 C9 S1 119.8(2) . .
C9 C10 C11 113.4(2) . .
C9 C10 H10 123.3 . .
C11 C10 H10 123.3 . .
C12 C11 C10 111.9(2) . .
C12 C11 C14 111.5(2) . .
C10 C11 C14 136.6(2) . .
C11 C12 S1 113.09(19) . .
C11 C12 S2 114.0(2) . .
S1 C12 S2 132.95(16) . .
C14 C13 S3 113.7(2) . .
C14 C13 S2 114.2(2) . .
S3 C13 S2 132.12(15) . .
C13 C14 C15 111.7(2) . .
C13 C14 C11 111.3(2) . .
C15 C14 C11 137.0(2) . .
C16 C15 C14 113.1(2) . .
C16 C15 H15 123.4 . .
C14 C15 H15 123.4 . .
C15 C16 C17 130.0(2) . .
C15 C16 S3 111.2(2) . .
C17 C16 S3 118.76(18) . .
O12 C17 C16 105.6(2) . .
O12 C17 Cr2 129.2(2) . .
C16 C17 Cr2 125.06(18) . .
O7 C18 Cr2 177.5(2) . .
O8 C19 Cr2 178.1(2) . .
O9 C20 Cr2 179.0(2) . .
O10 C21 Cr2 177.2(3) . .
O11 C22 Cr2 176.7(2) . .
O12 C23 C24 107.1(3) . .
O12 C23 H23A 110.3 . .
C24 C23 H23A 110.3 . .
O12 C23 H23B 110.3 . .
C24 C23 H23B 110.3 . .
H23A C23 H23B 108.5 . .
C23 C24 H24A 109.5 . .
C23 C24 H24B 109.5 . .
H24A C24 H24B 109.5 . .
C23 C24 H24C 109.5 . .
H24A C24 H24C 109.5 . .
H24B C24 H24C 109.5 . .

loop_
_geom_bond_atom_site_label_1
_geom_bond_atom_site_label_2
_geom_bond_distance
_geom_bond_site_symmetry_2
Cr1 C3 1.864(3) .
Cr1 C1 1.894(3) .
Cr1 C4 1.898(3) .
Cr1 C2 1.900(3) .
Cr1 C5 1.906(3) .
Cr1 C6 2.075(3) .
Cr2 C20 1.881(3) .
Cr2 C19 1.892(3) .
Cr2 C21 1.899(3) .
Cr2 C18 1.900(3) .
Cr2 C22 1.905(3) .
Cr2 C17 2.070(3) .
S1 C12 1.711(3) .
S1 C9 1.766(2) .
S2 C12 1.739(3) .
S2 C13 1.740(3) .
S3 C13 1.702(3) .
S3 C16 1.764(2) .
O1 C1 1.143(3) .
O2 C2 1.140(4) .
O3 C3 1.151(3) .
O4 C4 1.150(3) .
O5 C5 1.134(3) .
O6 C6 1.323(3) .
O6 C7 1.450(3) .
O7 C18 1.140(3) .
O8 C19 1.142(3) .
O9 C20 1.147(3) .
O10 C21 1.142(3) .
O11 C22 1.136(3) .
O12 C17 1.326(3) .
O12 C23 1.442(3) .
C6 C9 1.457(4) .
C7 C8 1.494(4) .
C7 H7A 0.9900 .
C7 H7B 0.9900 .
C8 H8A 0.9800 .
C8 H8B 0.9800 .
C8 H8C 0.9800 .
C9 C10 1.367(4) .
C10 C11 1.406(3) .
C10 H10 0.9500 .
C11 C12 1.385(3) .
C11 C14 1.432(4) .
C13 C14 1.381(3) .
C14 C15 1.405(4) .
C15 C16 1.372(3) .
C15 H15 0.9500 .
C16 C17 1.448(4) .
C23 C24 1.473(4) .
C23 H23A 0.9900 .
C23 H23B 0.9900 .
C24 H24A 0.9800 .
C24 H24B 0.9800 .
C24 H24C 0.9800 .

loop_
_geom_torsion_atom_site_label_1
_geom_torsion_atom_site_label_2
_geom_torsion_atom_site_label_3
_geom_torsion_atom_site_label_4
_geom_torsion
_geom_torsion_site_symmetry_1
_geom_torsion_site_symmetry_2
_geom_torsion_site_symmetry_3
_geom_torsion_site_symmetry_4
C7 O6 C6 C9 -175.5(2) . . . .
C7 O6 C6 Cr1 6.7(3) . . . .
C6 O6 C7 C8 168.1(2) . . . .
O6 C6 C9 C10 175.5(2) . . . .
Cr1 C6 C9 C10 -6.5(4) . . . .
O6 C6 C9 S1 -5.6(3) . . . .
Cr1 C6 C9 S1 172.42(12) . . . .
C12 S1 C9 C10 1.32(19) . . . .
C12 S1 C9 C6 -177.82(19) . . . .
C6 C9 C10 C11 178.4(2) . . . .
S1 C9 C10 C11 -0.6(3) . . . .
C9 C10 C11 C12 -0.6(3) . . . .
C9 C10 C11 C14 179.2(3) . . . .
C10 C11 C12 S1 1.7(3) . . . .
C14 C11 C12 S1 -178.17(16) . . . .
C10 C11 C12 S2 -178.88(16) . . . .
C14 C11 C12 S2 1.3(3) . . . .
C9 S1 C12 C11 -1.71(18) . . . .
C9 S1 C12 S2 178.99(19) . . . .
C13 S2 C12 C11 -1.70(18) . . . .
C13 S2 C12 S1 177.59(19) . . . .
C16 S3 C13 C14 1.36(18) . . . .
C16 S3 C13 S2 -179.49(18) . . . .
C12 S2 C13 C14 1.75(18) . . . .
C12 S2 C13 S3 -177.39(18) . . . .
S3 C13 C14 C15 -1.6(3) . . . .
S2 C13 C14 C15 179.08(16) . . . .
S3 C13 C14 C11 177.93(16) . . . .
S2 C13 C14 C11 -1.4(3) . . . .
C12 C11 C14 C13 0.1(3) . . . .
C10 C11 C14 C13 -179.7(3) . . . .
C12 C11 C14 C15 179.4(3) . . . .
C10 C11 C14 C15 -0.4(5) . . . .
C13 C14 C15 C16 1.0(3) . . . .
C11 C14 C15 C16 -178.4(3) . . . .
C14 C15 C16 C17 177.9(2) . . . .
C14 C15 C16 S3 0.0(3) . . . .
C13 S3 C16 C15 -0.76(18) . . . .
C13 S3 C16 C17 -178.93(19) . . . .
C23 O12 C17 C16 173.0(2) . . . .
C23 O12 C17 Cr2 -9.8(4) . . . .
C15 C16 C17 O12 -170.1(2) . . . .
S3 C16 C17 O12 7.7(3) . . . .
C15 C16 C17 Cr2 12.6(4) . . . .
S3 C16 C17 Cr2 -169.57(11) . . . .
C17 O12 C23 C24 161.8(2) . . . .
